data_2230036
loop_
_publ_author_name
'Cetina, Mario'
'Kova\<c, Veronika'
'Rapi\'c, Vladimir'

_publ_section_title
;
 <i>N</i>,<i>N</i>-Dibenzoylferrocenecarboxamide
;
_journal_coeditor_code IM2277
_journal_issue 5
_journal_name_full 'Acta Crystallographica Section E'
_journal_page_first m610
_journal_paper_doi 10.1107/S1600536811013754
_journal_volume 67
_journal_year 2011
_chemical_formula_iupac '[Fe (C5 H5) (C20 H14 N O3)]'
_chemical_formula_moiety 'C25 H19 Fe N O3'
_chemical_formula_sum 'C25 H19 Fe N O3'
_chemical_formula_weight 437.26
_chemical_melting_point_gt 416
_chemical_melting_point_lt 418
_chemical_name_systematic
;
<i>N</i>,<i>N</i>-Dibenzoylferrocenecarboxamide
;
_space_group_IT_number 14
_symmetry_cell_setting monoclinic
_symmetry_space_group_name_Hall '-P 2ybc'
_symmetry_space_group_name_H-M 'P 1 21/c 1'
_atom_sites_solution_hydrogens geom
_atom_sites_solution_primary direct
_atom_sites_solution_secondary difmap
_audit_creation_method SHELXL-97
_cell_angle_alpha 90.00
_cell_angle_beta 122.133(2)
_cell_angle_gamma 90.00
_cell_formula_units_Z 4
_cell_length_a 10.8699(4)
_cell_length_b 11.3387(4)
_cell_length_c 19.6264(7)
_cell_measurement_reflns_used 5978
_cell_measurement_temperature 295(2)
_cell_measurement_theta_max 31.8152
_cell_measurement_theta_min 3.9742
_cell_volume 2048.42(14)
_computing_cell_refinement 'CrysAlis PRO (Oxford Diffraction, 2009)'
_computing_data_collection 'CrysAlis PRO (Oxford Diffraction, 2009)'
_computing_data_reduction 'CrysAlis PRO (Oxford Diffraction, 2009)'
_computing_molecular_graphics 'WinGX (Farrugia, 1999)'
_computing_publication_material 'publCIF (Westrip, 2010)'
_computing_structure_refinement 'SHELXL97 (Sheldrick, 2008)'
_computing_structure_solution 'SHELXS97 (Sheldrick, 2008)'
_diffrn_ambient_temperature 295(2)
_diffrn_detector_area_resol_mean 16.3426
_diffrn_measured_fraction_theta_full 0.981
_diffrn_measured_fraction_theta_max 0.981
_diffrn_measurement_device_type 'Oxford Diffraction KM-4/Xcalibur diffractometer with a Sapphire3 detector'
_diffrn_measurement_method \w
_diffrn_radiation_monochromator graphite
_diffrn_radiation_source 'Enhance (Mo) X-ray Source'
_diffrn_radiation_type MoK\a
_diffrn_radiation_wavelength 0.71073
_diffrn_reflns_av_R_equivalents 0.0238
_diffrn_reflns_av_sigmaI/netI 0.0494
_diffrn_reflns_limit_h_max 14
_diffrn_reflns_limit_h_min -15
_diffrn_reflns_limit_k_max 15
_diffrn_reflns_limit_k_min -10
_diffrn_reflns_limit_l_max 27
_diffrn_reflns_limit_l_min -27
_diffrn_reflns_number 14704
_diffrn_reflns_theta_full 30.00
_diffrn_reflns_theta_max 30.00
_diffrn_reflns_theta_min 4.09
_exptl_absorpt_coefficient_mu 0.763
_exptl_absorpt_correction_T_max 1.00000
_exptl_absorpt_correction_T_min 0.90970
_exptl_absorpt_correction_type multi-scan
_exptl_absorpt_process_details
;
(CrysAlis RED; Oxford Diffraction, 2009)
;
_exptl_crystal_colour red
_exptl_crystal_density_diffrn 1.418
_exptl_crystal_density_method 'not measured'
_exptl_crystal_description prism
_exptl_crystal_F_000 904
_exptl_crystal_size_max 0.56
_exptl_crystal_size_mid 0.53
_exptl_crystal_size_min 0.43
_refine_diff_density_max 0.263
_refine_diff_density_min -0.244
_refine_ls_extinction_method none
_refine_ls_goodness_of_fit_ref 0.930
_refine_ls_hydrogen_treatment constr
_refine_ls_matrix_type full
_refine_ls_number_parameters 271
_refine_ls_number_reflns 5867
_refine_ls_number_restraints 0
_refine_ls_restrained_S_all 0.930
_refine_ls_R_factor_all 0.0683
_refine_ls_R_factor_gt 0.0324
_refine_ls_shift/su_max 0.002
_refine_ls_shift/su_mean 0.000
_refine_ls_structure_factor_coef Fsqd
_refine_ls_weighting_details 'calc w=1/[\s^2^(Fo^2^)+(0.0306P)^2^+0.0000P] where P=(Fo^2^+2Fc^2^)/3'
_refine_ls_weighting_scheme calc
_refine_ls_wR_factor_gt 0.0647
_refine_ls_wR_factor_ref 0.0683
_reflns_number_gt 3472
_reflns_number_total 5867
_reflns_threshold_expression I>2\s(I)
_cod_data_source_file im2277.cif
_cod_data_source_block I
_cod_original_cell_volume 2048.42(13)
_cod_original_sg_symbol_H-M 'P 21/c'
_cod_database_code 2230036
_cod_database_fobs_code 2230036

loop_
_symmetry_equiv_pos_as_xyz
'x, y, z'
'-x, y+1/2, -z+1/2'
'-x, -y, -z'
'x, -y-1/2, z-1/2'

loop_
_atom_site_type_symbol
_atom_site_label
_atom_site_fract_x
_atom_site_fract_y
_atom_site_fract_z
_atom_site_U_iso_or_equiv
_atom_site_adp_type
_atom_site_calc_flag
_atom_site_refinement_flags
_atom_site_occupancy
_atom_site_disorder_assembly
_atom_site_disorder_group
Fe Fe1 0.22827(2) 0.555286(18) 0.788568(11) 0.04543(7) Uani d . 1 . .
N N1 0.31428(12) 0.20402(10) 0.81870(6) 0.0418(3) Uani d . 1 . .
O O1 0.08238(10) 0.25999(10) 0.72376(6) 0.0561(3) Uani d . 1 . .
O O2 0.32130(12) 0.17948(11) 0.93657(6) 0.0685(3) Uani d . 1 . .
O O3 0.35548(15) 0.01217(10) 0.80453(6) 0.0727(4) Uani d . 1 . .
C C1 0.22015(15) 0.39344(13) 0.83023(7) 0.0435(3) Uani d . 1 . .
C C2 0.35480(17) 0.44935(13) 0.88449(8) 0.0580(4) Uani d . 1 . .
H H2 0.4467 0.4217 0.9000 0.070 Uiso calc R 1 . .
C C3 0.3229(2) 0.55509(15) 0.91043(9) 0.0733(5) Uani d . 1 . .
H H3 0.3911 0.6086 0.9468 0.088 Uiso calc R 1 . .
C C4 0.1724(2) 0.56619(15) 0.87266(9) 0.0668(5) Uani d . 1 . .
H H4 0.1238 0.6281 0.8795 0.080 Uiso calc R 1 . .
C C5 0.10714(17) 0.46776(13) 0.82268(9) 0.0524(4) Uani d . 1 . .
H H5 0.0079 0.4534 0.7904 0.063 Uiso calc R 1 . .
C C6 0.18399(19) 0.54441(15) 0.67438(9) 0.0612(4) Uani d . 1 . .
H H6 0.1552 0.4768 0.6427 0.073 Uiso calc R 1 . .
C C7 0.3267(2) 0.58116(17) 0.72643(11) 0.0699(5) Uani d . 1 . .
H H7 0.4100 0.5425 0.7361 0.084 Uiso calc R 1 . .
C C8 0.3216(2) 0.68789(18) 0.76171(12) 0.0761(5) Uani d . 1 . .
H H8 0.4012 0.7328 0.7986 0.091 Uiso calc R 1 . .
C C9 0.1762(2) 0.71431(16) 0.73166(11) 0.0713(5) Uani d . 1 . .
H H9 0.1419 0.7796 0.7453 0.086 Uiso calc R 1 . .
C C10 0.09164(19) 0.62606(17) 0.67781(10) 0.0674(5) Uani d . 1 . .
H H10 -0.0093 0.6222 0.6490 0.081 Uiso calc R 1 . .
C C11 0.19470(14) 0.28448(13) 0.78516(7) 0.0414(3) Uani d . 1 . .
C C12 0.38958(17) 0.18287(12) 0.90480(8) 0.0483(4) Uani d . 1 . .
C C13 0.54864(16) 0.17184(13) 0.94748(8) 0.0498(4) Uani d . 1 . .
C C14 0.62677(17) 0.21187(15) 0.91517(9) 0.0612(4) Uani d . 1 . .
H H14 0.5780 0.2427 0.8633 0.073 Uiso calc R 1 . .
C C15 0.77638(18) 0.20666(18) 0.95886(11) 0.0778(6) Uani d . 1 . .
H H15 0.8286 0.2345 0.9370 0.093 Uiso calc R 1 . .
C C16 0.8472(2) 0.1599(2) 1.03492(13) 0.0939(7) Uani d . 1 . .
H H16 0.9481 0.1558 1.0647 0.113 Uiso calc R 1 . .
C C17 0.7712(3) 0.11922(18) 1.06751(11) 0.0896(7) Uani d . 1 . .
H H17 0.8208 0.0871 1.1190 0.107 Uiso calc R 1 . .
C C18 0.6221(2) 0.12535(14) 1.02499(8) 0.0666(5) Uani d . 1 . .
H H18 0.5709 0.0987 1.0477 0.080 Uiso calc R 1 . .
C C19 0.31625(16) 0.10751(14) 0.77336(8) 0.0475(3) Uani d . 1 . .
C C20 0.27699(15) 0.13020(14) 0.68970(8) 0.0476(4) Uani d . 1 . .
C C21 0.29771(16) 0.23823(15) 0.66520(8) 0.0555(4) Uani d . 1 . .
H H21 0.3308 0.3018 0.7006 0.067 Uiso calc R 1 . .
C C22 0.2693(2) 0.25240(18) 0.58799(10) 0.0744(5) Uani d . 1 . .
H H22 0.2849 0.3250 0.5717 0.089 Uiso calc R 1 . .
C C23 0.2179(2) 0.1583(2) 0.53545(11) 0.0884(6) Uani d . 1 . .
H H23 0.1969 0.1679 0.4832 0.106 Uiso calc R 1 . .
C C24 0.1979(2) 0.0515(2) 0.55973(11) 0.0918(7) Uani d . 1 . .
H H24 0.1638 -0.0116 0.5240 0.110 Uiso calc R 1 . .
C C25 0.2275(2) 0.03562(17) 0.63671(9) 0.0700(5) Uani d . 1 . .
H H25 0.2144 -0.0379 0.6530 0.084 Uiso calc R 1 . .

loop_
_atom_site_aniso_label
_atom_site_aniso_U_11
_atom_site_aniso_U_22
_atom_site_aniso_U_33
_atom_site_aniso_U_12
_atom_site_aniso_U_13
_atom_site_aniso_U_23
Fe1 0.04328(12) 0.04295(12) 0.04387(11) 0.00224(11) 0.01901(9) 0.00300(9)
N1 0.0486(7) 0.0418(7) 0.0316(5) 0.0062(6) 0.0190(5) 0.0003(5)
O1 0.0399(5) 0.0705(7) 0.0479(6) -0.0040(5) 0.0166(5) -0.0101(5)
O2 0.0894(8) 0.0766(8) 0.0531(6) 0.0206(7) 0.0471(6) 0.0179(6)
O3 0.1159(10) 0.0427(6) 0.0520(6) 0.0101(7) 0.0396(7) -0.0003(5)
C1 0.0496(8) 0.0431(8) 0.0348(6) 0.0072(7) 0.0205(6) 0.0042(6)
C2 0.0570(9) 0.0497(9) 0.0400(7) 0.0107(8) 0.0073(7) 0.0004(7)
C3 0.0999(14) 0.0470(10) 0.0387(8) 0.0114(10) 0.0137(9) -0.0047(7)
C4 0.1046(15) 0.0523(10) 0.0520(9) 0.0247(10) 0.0474(10) 0.0090(8)
C5 0.0644(10) 0.0530(10) 0.0513(8) 0.0125(8) 0.0385(8) 0.0119(7)
C6 0.0733(11) 0.0618(11) 0.0518(9) -0.0044(10) 0.0354(9) 0.0059(8)
C7 0.0639(11) 0.0749(14) 0.0875(12) 0.0072(10) 0.0515(10) 0.0173(10)
C8 0.0698(12) 0.0665(13) 0.0913(13) -0.0222(10) 0.0424(11) -0.0031(11)
C9 0.0925(14) 0.0491(10) 0.0868(13) 0.0111(11) 0.0574(12) 0.0188(10)
C10 0.0572(10) 0.0787(13) 0.0605(10) 0.0082(10) 0.0275(8) 0.0297(10)
C11 0.0436(8) 0.0492(9) 0.0349(7) 0.0033(7) 0.0234(6) 0.0060(6)
C12 0.0696(10) 0.0371(8) 0.0360(7) 0.0094(8) 0.0265(7) 0.0026(6)
C13 0.0624(9) 0.0385(8) 0.0348(7) 0.0101(8) 0.0166(7) -0.0026(6)
C14 0.0598(10) 0.0677(11) 0.0431(8) 0.0110(9) 0.0187(8) -0.0091(8)
C15 0.0601(11) 0.0908(14) 0.0669(11) 0.0058(11) 0.0233(9) -0.0230(10)
C16 0.0661(12) 0.0903(16) 0.0712(13) 0.0221(12) 0.0000(11) -0.0230(12)
C17 0.0973(16) 0.0644(13) 0.0459(10) 0.0186(13) -0.0031(11) -0.0004(9)
C18 0.0876(13) 0.0460(10) 0.0382(8) 0.0067(9) 0.0145(8) 0.0002(7)
C19 0.0541(9) 0.0447(9) 0.0412(7) 0.0012(8) 0.0237(7) -0.0046(7)
C20 0.0484(8) 0.0552(10) 0.0418(7) 0.0021(7) 0.0257(7) -0.0038(7)
C21 0.0600(9) 0.0643(11) 0.0493(8) 0.0031(8) 0.0339(8) -0.0016(8)
C22 0.0892(13) 0.0874(14) 0.0646(11) 0.0029(12) 0.0530(10) 0.0117(10)
C23 0.1114(16) 0.1143(19) 0.0530(10) -0.0061(15) 0.0529(11) -0.0038(12)
C24 0.1254(18) 0.1016(17) 0.0601(11) -0.0254(14) 0.0571(12) -0.0279(11)
C25 0.0933(13) 0.0693(12) 0.0548(9) -0.0129(10) 0.0444(10) -0.0146(8)

loop_
_atom_type_symbol
_atom_type_description
_atom_type_scat_dispersion_real
_atom_type_scat_dispersion_imag
_atom_type_scat_source
C C 0.0033 0.0016 'International Tables Vol C Tables 4.2.6.8 and 6.1.1.4'
H H 0.0000 0.0000 'International Tables Vol C Tables 4.2.6.8 and 6.1.1.4'
Fe Fe 0.3463 0.8444 'International Tables Vol C Tables 4.2.6.8 and 6.1.1.4'
N N 0.0061 0.0033 'International Tables Vol C Tables 4.2.6.8 and 6.1.1.4'
O O 0.0106 0.0060 'International Tables Vol C Tables 4.2.6.8 and 6.1.1.4'

loop_
_geom_angle_atom_site_label_1
_geom_angle_atom_site_label_2
_geom_angle_atom_site_label_3
_geom_angle_site_symmetry_1
_geom_angle_site_symmetry_3
_geom_angle
_geom_angle_publ_flag
C5 Fe1 C7 . . 156.04(7) no
C5 Fe1 C6 . . 121.39(7) no
C7 Fe1 C6 . . 40.14(7) no
C5 Fe1 C1 . . 41.32(6) no
C7 Fe1 C1 . . 121.55(7) no
C6 Fe1 C1 . . 110.74(6) no
C5 Fe1 C2 . . 69.06(7) no
C7 Fe1 C2 . . 109.23(7) no
C6 Fe1 C2 . . 129.30(7) no
C1 Fe1 C2 . . 40.98(6) no
C5 Fe1 C8 . . 161.66(7) no
C7 Fe1 C8 . . 40.64(7) no
C6 Fe1 C8 . . 67.47(7) no
C1 Fe1 C8 . . 155.13(7) no
C2 Fe1 C8 . . 119.49(8) no
C5 Fe1 C10 . . 108.23(6) no
C7 Fe1 C10 . . 67.61(7) no
C6 Fe1 C10 . . 40.09(7) no
C1 Fe1 C10 . . 128.56(7) no
C2 Fe1 C10 . . 166.69(7) no
C8 Fe1 C10 . . 67.22(7) no
C5 Fe1 C9 . . 125.12(7) no
C7 Fe1 C9 . . 67.87(7) no
C6 Fe1 C9 . . 67.34(7) no
C1 Fe1 C9 . . 164.26(7) no
C2 Fe1 C9 . . 152.35(8) no
C8 Fe1 C9 . . 40.05(7) no
C10 Fe1 C9 . . 39.91(7) no
C5 Fe1 C3 . . 67.84(7) no
C7 Fe1 C3 . . 127.41(8) no
C6 Fe1 C3 . . 165.89(8) no
C1 Fe1 C3 . . 68.26(6) no
C2 Fe1 C3 . . 40.71(6) no
C8 Fe1 C3 . . 107.15(8) no
C10 Fe1 C3 . . 151.55(8) no
C9 Fe1 C3 . . 117.63(8) no
C5 Fe1 C4 . . 40.37(6) no
C7 Fe1 C4 . . 163.00(8) no
C6 Fe1 C4 . . 153.85(8) no
C1 Fe1 C4 . . 68.54(6) no
C2 Fe1 C4 . . 68.45(7) no
C8 Fe1 C4 . . 124.62(8) no
C10 Fe1 C4 . . 118.52(7) no
C9 Fe1 C4 . . 105.92(7) no
C3 Fe1 C4 . . 40.00(7) no
C19 N1 C11 . . 121.13(11) no
C19 N1 C12 . . 114.53(11) no
C11 N1 C12 . . 116.91(11) no
C2 C1 C5 . . 107.47(13) no
C2 C1 C11 . . 128.32(13) no
C5 C1 C11 . . 124.12(13) no
C2 C1 Fe1 . . 69.54(8) no
C5 C1 Fe1 . . 69.19(8) no
C11 C1 Fe1 . . 123.82(9) no
C3 C2 C1 . . 107.17(15) no
C3 C2 Fe1 . . 69.99(8) no
C1 C2 Fe1 . . 69.48(8) no
C3 C2 H2 . . 126.4 no
C1 C2 H2 . . 126.4 no
Fe1 C2 H2 . . 125.7 no
C4 C3 C2 . . 109.11(15) no
C4 C3 Fe1 . . 70.12(8) no
C2 C3 Fe1 . . 69.30(8) no
C4 C3 H3 . . 125.4 no
C2 C3 H3 . . 125.4 no
Fe1 C3 H3 . . 126.7 no
C3 C4 C5 . . 108.25(15) no
C3 C4 Fe1 . . 69.88(10) no
C5 C4 Fe1 . . 69.17(9) no
C3 C4 H4 . . 125.9 no
C5 C4 H4 . . 125.9 no
Fe1 C4 H4 . . 126.6 no
C4 C5 C1 . . 107.99(15) no
C4 C5 Fe1 . . 70.47(10) no
C1 C5 Fe1 . . 69.49(8) no
C4 C5 H5 . . 126.0 no
C1 C5 H5 . . 126.0 no
Fe1 C5 H5 . . 125.6 no
C7 C6 C10 . . 108.43(16) no
C7 C6 Fe1 . . 69.80(9) no
C10 C6 Fe1 . . 70.14(9) no
C7 C6 H6 . . 125.8 no
C10 C6 H6 . . 125.8 no
Fe1 C6 H6 . . 125.9 no
C6 C7 C8 . . 107.29(16) no
C6 C7 Fe1 . . 70.06(9) no
C8 C7 Fe1 . . 69.95(10) no
C6 C7 H7 . . 126.4 no
C8 C7 H7 . . 126.4 no
Fe1 C7 H7 . . 125.2 no
C9 C8 C7 . . 107.99(17) no
C9 C8 Fe1 . . 70.07(10) no
C7 C8 Fe1 . . 69.42(10) no
C9 C8 H8 . . 126.0 no
C7 C8 H8 . . 126.0 no
Fe1 C8 H8 . . 126.1 no
C10 C9 C8 . . 108.05(17) no
C10 C9 Fe1 . . 69.99(10) no
C8 C9 Fe1 . . 69.88(10) no
C10 C9 H9 . . 126.0 no
C8 C9 H9 . . 126.0 no
Fe1 C9 H9 . . 125.7 no
C9 C10 C6 . . 108.24(16) no
C9 C10 Fe1 . . 70.10(9) no
C6 C10 Fe1 . . 69.78(9) no
C9 C10 H10 . . 125.9 no
C6 C10 H10 . . 125.9 no
Fe1 C10 H10 . . 125.8 no
O1 C11 N1 . . 120.15(13) no
O1 C11 C1 . . 124.46(13) no
N1 C11 C1 . . 115.38(12) no
O2 C12 N1 . . 119.28(14) no
O2 C12 C13 . . 124.53(13) no
N1 C12 C13 . . 116.14(13) no
C14 C13 C18 . . 119.43(16) no
C14 C13 C12 . . 122.32(13) no
C18 C13 C12 . . 118.14(16) no
C15 C14 C13 . . 120.74(16) no
C15 C14 H14 . . 119.6 no
C13 C14 H14 . . 119.6 no
C16 C15 C14 . . 119.2(2) no
C16 C15 H15 . . 120.4 no
C14 C15 H15 . . 120.4 no
C17 C16 C15 . . 120.73(19) no
C17 C16 H16 . . 119.6 no
C15 C16 H16 . . 119.6 no
C16 C17 C18 . . 120.67(17) no
C16 C17 H17 . . 119.7 no
C18 C17 H17 . . 119.7 no
C17 C18 C13 . . 119.24(19) no
C17 C18 H18 . . 120.4 no
C13 C18 H18 . . 120.4 no
O3 C19 N1 . . 119.61(12) no
O3 C19 C20 . . 122.30(13) no
N1 C19 C20 . . 118.01(13) no
C21 C20 C25 . . 119.73(14) no
C21 C20 C19 . . 122.44(13) no
C25 C20 C19 . . 117.66(14) no
C20 C21 C22 . . 120.14(16) no
C20 C21 H21 . . 119.9 no
C22 C21 H21 . . 119.9 no
C23 C22 C21 . . 119.62(18) no
C23 C22 H22 . . 120.2 no
C21 C22 H22 . . 120.2 no
C24 C23 C22 . . 120.22(17) no
C24 C23 H23 . . 119.9 no
C22 C23 H23 . . 119.9 no
C23 C24 C25 . . 120.80(18) no
C23 C24 H24 . . 119.6 no
C25 C24 H24 . . 119.6 no
C24 C25 C20 . . 119.47(18) no
C24 C25 H25 . . 120.3 no
C20 C25 H25 . . 120.3 no

loop_
_geom_bond_atom_site_label_1
_geom_bond_atom_site_label_2
_geom_bond_site_symmetry_2
_geom_bond_distance
_geom_bond_publ_flag
Fe1 C5 . 2.0260(15) no
Fe1 C7 . 2.0269(17) no
Fe1 C6 . 2.0303(15) no
Fe1 C1 . 2.0300(14) no
Fe1 C2 . 2.0309(14) no
Fe1 C8 . 2.0339(18) no
Fe1 C10 . 2.0349(15) no
Fe1 C9 . 2.0363(16) no
Fe1 C3 . 2.0399(15) no
Fe1 C4 . 2.0430(16) no
N1 C19 . 1.4177(17) no
N1 C11 . 1.4300(17) no
N1 C12 . 1.4531(16) no
O1 C11 . 1.2061(15) no
O2 C12 . 1.1973(16) no
O3 C19 . 1.2030(17) no
C1 C2 . 1.421(2) no
C1 C5 . 1.431(2) no
C1 C11 . 1.458(2) no
C2 C3 . 1.416(2) no
C2 H2 . 0.9300 no
C3 C4 . 1.396(3) no
C3 H3 . 0.9300 no
C4 C5 . 1.404(2) no
C4 H4 . 0.9300 no
C5 H5 . 0.9300 no
C6 C7 . 1.392(2) no
C6 C10 . 1.393(2) no
C6 H6 . 0.9300 no
C7 C8 . 1.410(2) no
C7 H7 . 0.9300 no
C8 C9 . 1.394(2) no
C8 H8 . 0.9300 no
C9 C10 . 1.389(2) no
C9 H9 . 0.9300 no
C10 H10 . 0.9300 no
C12 C13 . 1.472(2) no
C13 C14 . 1.379(2) no
C13 C18 . 1.3920(19) no
C14 C15 . 1.378(2) no
C14 H14 . 0.9300 no
C15 C16 . 1.371(3) no
C15 H15 . 0.9300 no
C16 C17 . 1.367(3) no
C16 H16 . 0.9300 no
C17 C18 . 1.374(3) no
C17 H17 . 0.9300 no
C18 H18 . 0.9300 no
C19 C20 . 1.4830(19) no
C20 C21 . 1.377(2) no
C20 C25 . 1.388(2) no
C21 C22 . 1.386(2) no
C21 H21 . 0.9300 no
C22 C23 . 1.379(3) no
C22 H22 . 0.9300 no
C23 C24 . 1.361(3) no
C23 H23 . 0.9300 no
C24 C25 . 1.379(2) no
C24 H24 . 0.9300 no
C25 H25 . 0.9300 no

loop_
_geom_hbond_atom_site_label_D
_geom_hbond_atom_site_label_H
_geom_hbond_atom_site_label_A
_geom_hbond_site_symmetry_A
_geom_hbond_distance_DH
_geom_hbond_distance_HA
_geom_hbond_distance_DA
_geom_hbond_angle_DHA
_geom_hbond_publ_flag
C4 H4 O1 2_556 0.93 2.56 3.241(2) 131 yes
C15 H15 Cg2 2_646 0.93 2.97 3.528(2) 120 yes

loop_
_geom_torsion_atom_site_label_1
_geom_torsion_atom_site_label_2
_geom_torsion_atom_site_label_3
_geom_torsion_atom_site_label_4
_geom_torsion_site_symmetry_1
_geom_torsion_site_symmetry_2
_geom_torsion_site_symmetry_3
_geom_torsion_site_symmetry_4
_geom_torsion
_geom_torsion_publ_flag
C5 Fe1 C1 C2 . . . . -118.97(12) no
C7 Fe1 C1 C2 . . . . 83.25(11) no
C6 Fe1 C1 C2 . . . . 126.64(10) no
C8 Fe1 C1 C2 . . . . 45.68(19) no
C10 Fe1 C1 C2 . . . . 168.54(10) no
C9 Fe1 C1 C2 . . . . -153.4(2) no
C3 Fe1 C1 C2 . . . . -38.25(10) no
C4 Fe1 C1 C2 . . . . -81.42(10) no
C7 Fe1 C1 C5 . . . . -157.78(10) no
C6 Fe1 C1 C5 . . . . -114.38(9) no
C2 Fe1 C1 C5 . . . . 118.97(12) no
C8 Fe1 C1 C5 . . . . 164.66(15) no
C10 Fe1 C1 C5 . . . . -72.49(11) no
C9 Fe1 C1 C5 . . . . -34.5(3) no
C3 Fe1 C1 C5 . . . . 80.72(10) no
C4 Fe1 C1 C5 . . . . 37.56(9) no
C5 Fe1 C1 C11 . . . . 117.88(15) no
C7 Fe1 C1 C11 . . . . -39.89(15) no
C6 Fe1 C1 C11 . . . . 3.50(14) no
C2 Fe1 C1 C11 . . . . -123.14(16) no
C8 Fe1 C1 C11 . . . . -77.5(2) no
C10 Fe1 C1 C11 . . . . 45.39(15) no
C9 Fe1 C1 C11 . . . . 83.4(3) no
C3 Fe1 C1 C11 . . . . -161.40(14) no
C4 Fe1 C1 C11 . . . . 155.44(14) no
C5 C1 C2 C3 . . . . 1.11(16) no
C11 C1 C2 C3 . . . . 177.67(14) no
Fe1 C1 C2 C3 . . . . 60.12(11) no
C5 C1 C2 Fe1 . . . . -59.02(9) no
C11 C1 C2 Fe1 . . . . 117.55(14) no
C5 Fe1 C2 C3 . . . . -79.95(12) no
C7 Fe1 C2 C3 . . . . 125.52(12) no
C6 Fe1 C2 C3 . . . . 165.99(11) no
C1 Fe1 C2 C3 . . . . -118.15(15) no
C8 Fe1 C2 C3 . . . . 82.07(14) no
C10 Fe1 C2 C3 . . . . -160.6(3) no
C9 Fe1 C2 C3 . . . . 46.7(2) no
C4 Fe1 C2 C3 . . . . -36.51(12) no
C5 Fe1 C2 C1 . . . . 38.20(9) no
C7 Fe1 C2 C1 . . . . -116.33(10) no
C6 Fe1 C2 C1 . . . . -75.85(12) no
C8 Fe1 C2 C1 . . . . -159.77(9) no
C10 Fe1 C2 C1 . . . . -42.5(3) no
C9 Fe1 C2 C1 . . . . 164.85(14) no
C3 Fe1 C2 C1 . . . . 118.15(15) no
C4 Fe1 C2 C1 . . . . 81.65(10) no
C1 C2 C3 C4 . . . . -0.84(18) no
Fe1 C2 C3 C4 . . . . 58.96(11) no
C1 C2 C3 Fe1 . . . . -59.80(10) no
C5 Fe1 C3 C4 . . . . -37.38(10) no
C7 Fe1 C3 C4 . . . . 164.07(11) no
C6 Fe1 C3 C4 . . . . -170.8(3) no
C1 Fe1 C3 C4 . . . . -82.09(11) no
C2 Fe1 C3 C4 . . . . -120.59(16) no
C8 Fe1 C3 C4 . . . . 123.87(11) no
C10 Fe1 C3 C4 . . . . 50.2(2) no
C9 Fe1 C3 C4 . . . . 81.82(12) no
C5 Fe1 C3 C2 . . . . 83.21(11) no
C7 Fe1 C3 C2 . . . . -75.34(14) no
C6 Fe1 C3 C2 . . . . -50.2(3) no
C1 Fe1 C3 C2 . . . . 38.50(10) no
C8 Fe1 C3 C2 . . . . -115.55(12) no
C10 Fe1 C3 C2 . . . . 170.78(14) no
C9 Fe1 C3 C2 . . . . -157.59(11) no
C4 Fe1 C3 C2 . . . . 120.59(16) no
C2 C3 C4 C5 . . . . 0.24(18) no
Fe1 C3 C4 C5 . . . . 58.70(10) no
C2 C3 C4 Fe1 . . . . -58.46(11) no
C5 Fe1 C4 C3 . . . . 119.75(14) no
C7 Fe1 C4 C3 . . . . -48.2(3) no
C6 Fe1 C4 C3 . . . . 174.93(14) no
C1 Fe1 C4 C3 . . . . 81.33(10) no
C2 Fe1 C4 C3 . . . . 37.14(10) no
C8 Fe1 C4 C3 . . . . -74.61(12) no
C10 Fe1 C4 C3 . . . . -155.39(10) no
C9 Fe1 C4 C3 . . . . -114.23(11) no
C7 Fe1 C4 C5 . . . . -168.0(2) no
C6 Fe1 C4 C5 . . . . 55.18(19) no
C1 Fe1 C4 C5 . . . . -38.42(9) no
C2 Fe1 C4 C5 . . . . -82.61(10) no
C8 Fe1 C4 C5 . . . . 165.64(10) no
C10 Fe1 C4 C5 . . . . 84.86(11) no
C9 Fe1 C4 C5 . . . . 126.02(10) no
C3 Fe1 C4 C5 . . . . -119.75(14) no
C3 C4 C5 C1 . . . . 0.46(17) no
Fe1 C4 C5 C1 . . . . 59.60(10) no
C3 C4 C5 Fe1 . . . . -59.14(12) no
C2 C1 C5 C4 . . . . -0.98(16) no
C11 C1 C5 C4 . . . . -177.72(13) no
Fe1 C1 C5 C4 . . . . -60.21(10) no
C2 C1 C5 Fe1 . . . . 59.24(10) no
C11 C1 C5 Fe1 . . . . -117.51(12) no
C7 Fe1 C5 C4 . . . . 171.38(16) no
C6 Fe1 C5 C4 . . . . -154.92(10) no
C1 Fe1 C5 C4 . . . . 118.85(13) no
C2 Fe1 C5 C4 . . . . 80.96(10) no
C8 Fe1 C5 C4 . . . . -40.4(3) no
C10 Fe1 C5 C4 . . . . -112.88(11) no
C9 Fe1 C5 C4 . . . . -71.97(12) no
C3 Fe1 C5 C4 . . . . 37.05(9) no
C7 Fe1 C5 C1 . . . . 52.53(19) no
C6 Fe1 C5 C1 . . . . 86.23(10) no
C2 Fe1 C5 C1 . . . . -37.90(8) no
C8 Fe1 C5 C1 . . . . -159.3(2) no
C10 Fe1 C5 C1 . . . . 128.27(9) no
C9 Fe1 C5 C1 . . . . 169.18(9) no
C3 Fe1 C5 C1 . . . . -81.80(9) no
C4 Fe1 C5 C1 . . . . -118.85(13) no
C5 Fe1 C6 C7 . . . . -159.55(10) no
C1 Fe1 C6 C7 . . . . -114.76(11) no
C2 Fe1 C6 C7 . . . . -71.92(13) no
C8 Fe1 C6 C7 . . . . 38.52(11) no
C10 Fe1 C6 C7 . . . . 119.42(15) no
C9 Fe1 C6 C7 . . . . 82.06(12) no
C3 Fe1 C6 C7 . . . . -31.6(3) no
C4 Fe1 C6 C7 . . . . 161.93(15) no
C5 Fe1 C6 C10 . . . . 81.04(12) no
C7 Fe1 C6 C10 . . . . -119.42(15) no
C1 Fe1 C6 C10 . . . . 125.82(10) no
C2 Fe1 C6 C10 . . . . 168.66(10) no
C8 Fe1 C6 C10 . . . . -80.90(11) no
C9 Fe1 C6 C10 . . . . -37.36(10) no
C3 Fe1 C6 C10 . . . . -151.0(3) no
C4 Fe1 C6 C10 . . . . 42.5(2) no
C10 C6 C7 C8 . . . . -0.62(19) no
Fe1 C6 C7 C8 . . . . -60.33(12) no
C10 C6 C7 Fe1 . . . . 59.71(11) no
C5 Fe1 C7 C6 . . . . 47.3(2) no
C1 Fe1 C7 C6 . . . . 85.21(12) no
C2 Fe1 C7 C6 . . . . 128.82(10) no
C8 Fe1 C7 C6 . . . . -117.97(16) no
C10 Fe1 C7 C6 . . . . -37.35(10) no
C9 Fe1 C7 C6 . . . . -80.62(12) no
C3 Fe1 C7 C6 . . . . 170.76(10) no
C4 Fe1 C7 C6 . . . . -152.1(2) no
C5 Fe1 C7 C8 . . . . 165.24(15) no
C6 Fe1 C7 C8 . . . . 117.97(16) no
C1 Fe1 C7 C8 . . . . -156.81(10) no
C2 Fe1 C7 C8 . . . . -113.21(11) no
C10 Fe1 C7 C8 . . . . 80.63(12) no
C9 Fe1 C7 C8 . . . . 37.35(11) no
C3 Fe1 C7 C8 . . . . -71.27(13) no
C4 Fe1 C7 C8 . . . . -34.1(3) no
C6 C7 C8 C9 . . . . 0.7(2) no
Fe1 C7 C8 C9 . . . . -59.68(12) no
C6 C7 C8 Fe1 . . . . 60.40(11) no
C5 Fe1 C8 C9 . . . . -41.7(3) no
C7 Fe1 C8 C9 . . . . 119.15(17) no
C6 Fe1 C8 C9 . . . . 81.09(12) no
C1 Fe1 C8 C9 . . . . 172.06(13) no
C2 Fe1 C8 C9 . . . . -155.32(11) no
C10 Fe1 C8 C9 . . . . 37.49(11) no
C3 Fe1 C8 C9 . . . . -112.78(12) no
C4 Fe1 C8 C9 . . . . -72.35(14) no
C5 Fe1 C8 C7 . . . . -160.81(19) no
C6 Fe1 C8 C7 . . . . -38.06(11) no
C1 Fe1 C8 C7 . . . . 52.9(2) no
C2 Fe1 C8 C7 . . . . 85.53(12) no
C10 Fe1 C8 C7 . . . . -81.65(12) no
C9 Fe1 C8 C7 . . . . -119.15(17) no
C3 Fe1 C8 C7 . . . . 128.07(11) no
C4 Fe1 C8 C7 . . . . 168.50(11) no
C7 C8 C9 C10 . . . . -0.6(2) no
Fe1 C8 C9 C10 . . . . -59.83(12) no
C7 C8 C9 Fe1 . . . . 59.27(12) no
C5 Fe1 C9 C10 . . . . -75.83(13) no
C7 Fe1 C9 C10 . . . . 81.10(12) no
C6 Fe1 C9 C10 . . . . 37.52(10) no
C1 Fe1 C9 C10 . . . . -48.7(3) no
C2 Fe1 C9 C10 . . . . 170.52(14) no
C8 Fe1 C9 C10 . . . . 118.98(17) no
C3 Fe1 C9 C10 . . . . -157.08(12) no
C4 Fe1 C9 C10 . . . . -115.66(12) no
C5 Fe1 C9 C8 . . . . 165.18(11) no
C7 Fe1 C9 C8 . . . . -37.88(11) no
C6 Fe1 C9 C8 . . . . -81.46(12) no
C1 Fe1 C9 C8 . . . . -167.6(2) no
C2 Fe1 C9 C8 . . . . 51.5(2) no
C10 Fe1 C9 C8 . . . . -118.98(17) no
C3 Fe1 C9 C8 . . . . 83.94(14) no
C4 Fe1 C9 C8 . . . . 125.36(12) no
C8 C9 C10 C6 . . . . 0.17(19) no
Fe1 C9 C10 C6 . . . . -59.58(11) no
C8 C9 C10 Fe1 . . . . 59.76(12) no
C7 C6 C10 C9 . . . . 0.28(18) no
Fe1 C6 C10 C9 . . . . 59.78(11) no
C7 C6 C10 Fe1 . . . . -59.50(11) no
C5 Fe1 C10 C9 . . . . 123.38(11) no
C7 Fe1 C10 C9 . . . . -81.81(12) no
C6 Fe1 C10 C9 . . . . -119.21(15) no
C1 Fe1 C10 C9 . . . . 164.91(10) no
C2 Fe1 C10 C9 . . . . -160.6(3) no
C8 Fe1 C10 C9 . . . . -37.63(11) no
C3 Fe1 C10 C9 . . . . 46.4(2) no
C4 Fe1 C10 C9 . . . . 80.61(13) no
C5 Fe1 C10 C6 . . . . -117.41(10) no
C7 Fe1 C10 C6 . . . . 37.40(10) no
C1 Fe1 C10 C6 . . . . -75.88(12) no
C2 Fe1 C10 C6 . . . . -41.4(3) no
C8 Fe1 C10 C6 . . . . 81.58(11) no
C9 Fe1 C10 C6 . . . . 119.21(15) no
C3 Fe1 C10 C6 . . . . 165.63(15) no
C4 Fe1 C10 C6 . . . . -160.18(10) no
C19 N1 C11 O1 . . . . 13.67(19) no
C12 N1 C11 O1 . . . . -134.58(14) no
C19 N1 C11 C1 . . . . -166.52(12) no
C12 N1 C11 C1 . . . . 45.23(16) no
C2 C1 C11 O1 . . . . -156.27(14) no
C5 C1 C11 O1 . . . . 19.8(2) no
Fe1 C1 C11 O1 . . . . -66.65(18) no
C2 C1 C11 N1 . . . . 23.9(2) no
C5 C1 C11 N1 . . . . -160.03(12) no
Fe1 C1 C11 N1 . . . . 113.55(11) no
C19 N1 C12 O2 . . . . -113.74(16) no
C11 N1 C12 O2 . . . . 36.58(19) no
C19 N1 C12 C13 . . . . 68.71(16) no
C11 N1 C12 C13 . . . . -140.97(13) no
O2 C12 C13 C14 . . . . -159.20(16) no
N1 C12 C13 C14 . . . . 18.2(2) no
O2 C12 C13 C18 . . . . 17.1(2) no
N1 C12 C13 C18 . . . . -165.53(12) no
C18 C13 C14 C15 . . . . -0.2(2) no
C12 C13 C14 C15 . . . . 175.99(15) no
C13 C14 C15 C16 . . . . 0.7(3) no
C14 C15 C16 C17 . . . . -0.2(3) no
C15 C16 C17 C18 . . . . -0.6(3) no
C16 C17 C18 C13 . . . . 1.1(3) no
C14 C13 C18 C17 . . . . -0.6(2) no
C12 C13 C18 C17 . . . . -177.01(15) no
C11 N1 C19 O3 . . . . -136.69(15) no
C12 N1 C19 O3 . . . . 12.3(2) no
C11 N1 C19 C20 . . . . 46.64(18) no
C12 N1 C19 C20 . . . . -164.41(13) no
O3 C19 C20 C21 . . . . -148.83(16) no
N1 C19 C20 C21 . . . . 27.7(2) no
O3 C19 C20 C25 . . . . 26.5(2) no
N1 C19 C20 C25 . . . . -156.95(14) no
C25 C20 C21 C22 . . . . 0.0(2) no
C19 C20 C21 C22 . . . . 175.18(15) no
C20 C21 C22 C23 . . . . 1.1(3) no
C21 C22 C23 C24 . . . . -1.3(3) no
C22 C23 C24 C25 . . . . 0.4(3) no
C23 C24 C25 C20 . . . . 0.6(3) no
C21 C20 C25 C24 . . . . -0.8(3) no
C19 C20 C25 C24 . . . . -176.26(17) no
